data_2243290
loop_
_publ_author_name
'Tesouro Vallina, Ana'
'Stoeckli-Evans, Helen'

_publ_section_title
;
 The crystal structures and Hirshfeld surface analyses of a cadmium(II)
 and a zinc(II) mononuclear complex of the new tetrakis-substituted
 pyrazine ligand
 <i>N</i>,<i>N</i>',<i>N</i>'',<i>N</i>'''-[pyrazine-2,3,5,6-tetrayltetrakis(methylene)]tetrakis(<i>N</i>-methylaniline)
;
_journal_coeditor_code XI2022
_journal_issue 3
_journal_name_full 'Acta Crystallographica Section E'
_journal_page_first 410
_journal_page_last 416
_journal_paper_doi 10.1107/S2056989020001644
_journal_volume 76
_journal_year 2020
_chemical_formula_iupac '[Zn Cl2 (C36 H40 N6)], 0.6C H2 Cl2'
_chemical_formula_moiety 'C36 H40 Cl2 N6 Zn, 0.6(C H2 Cl2)'
_chemical_formula_sum 'C36.6 H41.2 Cl3.2 N6 Zn'
_chemical_formula_weight 743.99
_chemical_name_systematic
'Dichorido{<i>N</i>,<i>N</i>',<i>N</i>'',<i>N</i>'''-[pyrazine-2,3,5,6-tetrayltetrakis(methylene)]tetrakis(<i>N</i>-methylaniline)-\k^3^<i>N</i>^2^,<i>N</i>^1^,<i>N</i>^6^}zinc(II) dichloromethane 0.6-solvate'
_space_group_crystal_system triclinic
_space_group_IT_number 2
_space_group_name_Hall '-P 1'
_space_group_name_H-M_alt 'P -1'
_atom_sites_solution_hydrogens geom
_atom_sites_solution_primary direct
_atom_sites_solution_secondary difmap
_audit_creation_method SHELXL-2018/3
_cell_angle_alpha 98.222(8)
_cell_angle_beta 100.313(8)
_cell_angle_gamma 107.580(7)
_cell_formula_units_Z 2
_cell_length_a 11.9196(8)
_cell_length_b 12.1208(8)
_cell_length_c 13.9190(10)
_cell_measurement_reflns_used 5000
_cell_measurement_temperature 223(2)
_cell_measurement_theta_max 26.05
_cell_measurement_theta_min 1.65
_cell_volume 1843.9(3)
_computing_cell_refinement
;
CELL in IPDS-I (Stoe & Cie, 2004)
;
_computing_data_collection
;
EXPOSE in IPDS-I (Stoe & Cie, 2004)
;
_computing_data_reduction
;
INTEGRATE in IPDS-I (Stoe & Cie, 2004)
;
_computing_molecular_graphics
;
Mercury (Macrae <i>et al.</i>,  2008)
;
_computing_publication_material
;
SHELXL-2018/3 (Sheldrick, 2015), PLATON (Spek, 2009) and
publcif (Westrip, 2010)
;
_computing_structure_refinement
;
SHELXL-2018/3 (Sheldrick, 2015)
;
_computing_structure_solution
;
SHELXS-97 (Sheldrick, 2008)
;
_diffrn_ambient_temperature 223(2)
_diffrn_detector 'image plate'
_diffrn_measured_fraction_theta_full 0.939
_diffrn_measured_fraction_theta_max 0.927
_diffrn_measurement_device '1 circle goniometer'
_diffrn_measurement_device_type 'STOE IPDS 1'
_diffrn_measurement_method '\f rotation'
_diffrn_radiation_monochromator 'plane graphite'
_diffrn_radiation_source 'fine-focus sealed tube'
_diffrn_radiation_type MoK\a
_diffrn_radiation_wavelength 0.71073
_diffrn_reflns_av_R_equivalents 0.0542
_diffrn_reflns_av_unetI/netI 0.1195
_diffrn_reflns_limit_h_max 13
_diffrn_reflns_limit_h_min -14
_diffrn_reflns_limit_k_max 14
_diffrn_reflns_limit_k_min -13
_diffrn_reflns_limit_l_max 17
_diffrn_reflns_limit_l_min -17
_diffrn_reflns_number 14512
_diffrn_reflns_theta_full 25.242
_diffrn_reflns_theta_max 25.910
_diffrn_reflns_theta_min 2.096
_exptl_absorpt_coefficient_mu 0.932
_exptl_absorpt_correction_T_max 1.0000
_exptl_absorpt_correction_T_min 0.9827
_exptl_absorpt_correction_type multi-scan
_exptl_absorpt_process_details
;
(MULABS; Spek, 2009)
;
_exptl_crystal_colour yellow
_exptl_crystal_density_diffrn 1.340
_exptl_crystal_description rod
_exptl_crystal_F_000 774.4
_exptl_crystal_size_max 0.30
_exptl_crystal_size_mid 0.10
_exptl_crystal_size_min 0.10
_refine_diff_density_max 0.754
_refine_diff_density_min -0.349
_refine_ls_extinction_method none
_refine_ls_goodness_of_fit_ref 0.785
_refine_ls_hydrogen_treatment constr
_refine_ls_matrix_type full
_refine_ls_number_parameters 437
_refine_ls_number_reflns 6654
_refine_ls_number_restraints 0
_refine_ls_restrained_S_all 0.785
_refine_ls_R_factor_all 0.0961
_refine_ls_R_factor_gt 0.0433
_refine_ls_shift/su_max 0.028
_refine_ls_shift/su_mean 0.000
_refine_ls_structure_factor_coef Fsqd
_refine_ls_weighting_details 'w=1/[\s^2^(Fo^2^)+(0.0649P)^2^] where P=(Fo^2^+2Fc^2^)/3'
_refine_ls_weighting_scheme calc
_refine_ls_wR_factor_gt 0.1041
_refine_ls_wR_factor_ref 0.1172
_reflns_number_gt 3490
_reflns_number_total 6654
_reflns_threshold_expression 'I > 2\s(I)'
_cod_data_source_file xi2022sup1.cif
_cod_data_source_block II
_cod_original_cell_volume 1843.9(2)
_cod_original_formula_sum 'C36.60 H41.20 Cl3.20 N6 Zn'
_cod_database_code 2243290
_shelx_space_group_comment
;
The symmetry employed for this shelxl refinement is uniquely defined
by the following loop, which should always be used as a source of
symmetry information in preference to the above space-group names.
They are only intended as comments.
;

loop_
_space_group_symop_operation_xyz
'x, y, z'
'-x, -y, -z'

loop_
_atom_site_type_symbol
_atom_site_label
_atom_site_fract_x
_atom_site_fract_y
_atom_site_fract_z
_atom_site_U_iso_or_equiv
_atom_site_adp_type
_atom_site_calc_flag
_atom_site_occupancy
_atom_site_disorder_assembly
_atom_site_disorder_group
Zn Zn1 0.35680(4) 0.17960(5) 0.48236(4) 0.03370(16) Uani d 1 . .
Cl Cl1 0.26266(9) 0.31262(9) 0.48265(8) 0.0379(3) Uani d 1 . .
Cl Cl2 0.33732(10) 0.02609(9) 0.55847(8) 0.0383(3) Uani d 1 . .
N N1 0.4877(3) 0.2055(3) 0.4016(2) 0.0294(8) Uani d 1 . .
N N2 0.2552(3) 0.0630(3) 0.3191(2) 0.0354(8) Uani d 1 . .
N N3 0.6536(3) 0.0643(4) 0.1349(3) 0.0463(10) Uani d 1 . .
N N4 0.6673(3) 0.2247(3) 0.3005(2) 0.0353(9) Uani d 1 . .
N N5 0.5392(3) 0.3173(3) 0.5955(2) 0.0297(8) Uani d 1 . .
N N6 0.9012(3) 0.3813(4) 0.3867(3) 0.0440(10) Uani d 1 . .
C C1 0.4709(4) 0.1232(4) 0.3201(3) 0.0309(10) Uani d 1 . .
C C2 0.5649(4) 0.1337(4) 0.2698(3) 0.0318(10) Uani d 1 . .
C C3 0.3531(4) 0.0225(4) 0.2939(3) 0.0370(10) Uani d 1 . .
H H3A 0.332467 -0.012157 0.222331 0.044 Uiso calc 1 . .
H H3B 0.361523 -0.039048 0.330527 0.044 Uiso calc 1 . .
C C4 0.1483(4) -0.0309(4) 0.3234(3) 0.0380(11) Uani d 1 . .
C C5 0.1318(4) -0.1506(4) 0.2941(3) 0.0440(11) Uani d 1 . .
H H5 0.189961 -0.173802 0.267030 0.053 Uiso calc 1 . .
C C6 0.0295(4) -0.2354(5) 0.3049(3) 0.0524(13) Uani d 1 . .
H H6 0.020101 -0.315972 0.286843 0.063 Uiso calc 1 . .
C C7 -0.0586(5) -0.2035(6) 0.3417(4) 0.0615(15) Uani d 1 . .
H H7 -0.128003 -0.261909 0.348052 0.074 Uiso calc 1 . .
C C8 -0.0441(4) -0.0849(6) 0.3691(4) 0.0618(15) Uani d 1 . .
H H8 -0.104135 -0.062684 0.393942 0.074 Uiso calc 1 . .
C C9 0.0583(4) 0.0012(5) 0.3603(4) 0.0518(13) Uani d 1 . .
H H9 0.067382 0.081656 0.379134 0.062 Uiso calc 1 . .
C C10 0.2243(4) 0.1374(4) 0.2491(3) 0.0492(12) Uani d 1 . .
H H10C 0.195802 0.090689 0.181450 0.074 Uiso calc 1 . .
H H10B 0.295684 0.204609 0.253252 0.074 Uiso calc 1 . .
H H10A 0.161260 0.165493 0.267231 0.074 Uiso calc 1 . .
C C11 0.5545(4) 0.0370(4) 0.1832(3) 0.0458(12) Uani d 1 . .
H H11A 0.549429 -0.035832 0.207651 0.055 Uiso calc 1 . .
H H11B 0.479057 0.021761 0.133629 0.055 Uiso calc 1 . .
C C12 0.6568(4) 0.1362(4) 0.0662(3) 0.0447(12) Uani d 1 . .
C C13 0.7525(5) 0.1612(5) 0.0174(4) 0.0666(16) Uani d 1 . .
H H13 0.814974 0.129703 0.032399 0.080 Uiso calc 1 . .
C C14 0.7552(7) 0.2312(7) -0.0519(5) 0.087(2) Uani d 1 . .
H H14 0.820382 0.246888 -0.083057 0.105 Uiso calc 1 . .
C C15 0.6682(9) 0.2781(6) -0.0769(5) 0.098(3) Uani d 1 . .
H H15 0.671980 0.325867 -0.124647 0.117 Uiso calc 1 . .
C C16 0.5726(7) 0.2540(6) -0.0303(4) 0.086(2) Uani d 1 . .
H H16 0.510787 0.285978 -0.046768 0.103 Uiso calc 1 . .
C C17 0.5667(5) 0.1833(5) 0.0405(4) 0.0599(14) Uani d 1 . .
H H17 0.500786 0.167545 0.070873 0.072 Uiso calc 1 . .
C C18 0.7620(6) 0.0419(6) 0.1793(4) 0.086(2) Uani d 1 . .
H H18C 0.779738 -0.012043 0.130429 0.129 Uiso calc 1 . .
H H18B 0.749440 0.006775 0.236560 0.129 Uiso calc 1 . .
H H18A 0.829462 0.115809 0.200454 0.129 Uiso calc 1 . .
C C21 0.5910(4) 0.2969(4) 0.4341(3) 0.0288(9) Uani d 1 . .
C C22 0.6828(3) 0.3080(4) 0.3814(3) 0.0310(10) Uani d 1 . .
C C23 0.5972(4) 0.3833(4) 0.5261(3) 0.0324(10) Uani d 1 . .
H H23A 0.681896 0.429429 0.558643 0.039 Uiso calc 1 . .
H H23B 0.555559 0.438161 0.507247 0.039 Uiso calc 1 . .
C C24 0.5072(4) 0.3885(4) 0.6722(3) 0.0317(10) Uani d 1 . .
C C25 0.5468(4) 0.5100(4) 0.6919(3) 0.0362(10) Uani d 1 . .
H H25 0.599552 0.551869 0.656583 0.043 Uiso calc 1 . .
C C26 0.5080(4) 0.5711(4) 0.7651(3) 0.0448(12) Uani d 1 . .
H H26 0.533850 0.654230 0.778053 0.054 Uiso calc 1 . .
C C27 0.4327(4) 0.5106(5) 0.8179(3) 0.0487(13) Uani d 1 . .
H H27 0.407923 0.552419 0.867503 0.058 Uiso calc 1 . .
C C28 0.3934(4) 0.3893(5) 0.7988(3) 0.0489(12) Uani d 1 . .
H H28 0.341885 0.347757 0.835120 0.059 Uiso calc 1 . .
C C29 0.4302(4) 0.3282(4) 0.7255(3) 0.0440(12) Uani d 1 . .
H H29 0.402641 0.245046 0.711871 0.053 Uiso calc 1 . .
C C30 0.6175(4) 0.2547(4) 0.6402(3) 0.0432(12) Uani d 1 . .
H H30C 0.693683 0.312083 0.679612 0.065 Uiso calc 1 . .
H H30B 0.632752 0.203586 0.587463 0.065 Uiso calc 1 . .
H H30A 0.577342 0.207377 0.682678 0.065 Uiso calc 1 . .
C C31 0.7994(4) 0.4100(4) 0.4112(3) 0.0463(12) Uani d 1 . .
H H31A 0.788908 0.473627 0.378260 0.056 Uiso calc 1 . .
H H31B 0.817746 0.440047 0.483454 0.056 Uiso calc 1 . .
C C32 0.9419(4) 0.4069(4) 0.3029(3) 0.0368(10) Uani d 1 . .
C C33 1.0564(4) 0.4040(5) 0.2933(3) 0.0509(13) Uani d 1 . .
H H33 1.103887 0.380026 0.342028 0.061 Uiso calc 1 . .
C C34 1.0987(5) 0.4367(6) 0.2120(4) 0.0689(17) Uani d 1 . .
H H34 1.175749 0.434902 0.207024 0.083 Uiso calc 1 . .
C C35 1.0337(5) 0.4715(5) 0.1385(4) 0.0710(17) Uani d 1 . .
H H35 1.065545 0.495398 0.084821 0.085 Uiso calc 1 . .
C C36 0.9177(5) 0.4703(5) 0.1459(4) 0.0608(14) Uani d 1 . .
H H36 0.869357 0.490972 0.095273 0.073 Uiso calc 1 . .
C C37 0.8741(4) 0.4395(4) 0.2261(3) 0.0480(12) Uani d 1 . .
H H37 0.796333 0.440162 0.229773 0.058 Uiso calc 1 . .
C C38 0.9460(5) 0.3087(5) 0.4473(4) 0.0611(15) Uani d 1 . .
H H38C 0.951629 0.241231 0.404214 0.092 Uiso calc 1 . .
H H38B 0.890860 0.281192 0.489074 0.092 Uiso calc 1 . .
H H38A 1.025495 0.355234 0.489222 0.092 Uiso calc 1 . .
C C40 0.1063(10) 0.2516(11) 0.9543(8) 0.095(4) Uani d 0.6 . .
H H40A 0.053445 0.294842 0.973082 0.114 Uiso calc 0.6 . .
H H40B 0.103192 0.249458 0.883154 0.114 Uiso calc 0.6 . .
Cl Cl3 0.2564(2) 0.3346(3) 1.02194(16) 0.0912(10) Uani d 0.6 . .
Cl Cl4 0.0491(3) 0.1163(3) 0.9673(2) 0.1003(10) Uani d 0.6 . .

loop_
_atom_site_aniso_label
_atom_site_aniso_U_11
_atom_site_aniso_U_22
_atom_site_aniso_U_33
_atom_site_aniso_U_12
_atom_site_aniso_U_13
_atom_site_aniso_U_23
Zn1 0.0365(3) 0.0345(3) 0.0385(3) 0.0163(3) 0.0187(2) 0.0121(2)
Cl1 0.0334(6) 0.0367(7) 0.0497(6) 0.0193(6) 0.0121(5) 0.0092(5)
Cl2 0.0485(7) 0.0319(6) 0.0394(6) 0.0134(6) 0.0156(5) 0.0167(5)
N1 0.032(2) 0.031(2) 0.0280(18) 0.0121(19) 0.0103(15) 0.0056(15)
N2 0.032(2) 0.033(2) 0.044(2) 0.0111(19) 0.0145(16) 0.0112(16)
N3 0.052(2) 0.052(3) 0.043(2) 0.023(2) 0.0239(19) 0.0053(19)
N4 0.037(2) 0.035(2) 0.036(2) 0.011(2) 0.0168(16) 0.0051(17)
N5 0.037(2) 0.029(2) 0.0307(18) 0.0164(18) 0.0140(15) 0.0092(15)
N6 0.034(2) 0.059(3) 0.046(2) 0.018(2) 0.0189(18) 0.0173(19)
C1 0.034(2) 0.028(3) 0.033(2) 0.011(2) 0.0123(18) 0.0089(19)
C2 0.037(3) 0.029(3) 0.033(2) 0.013(2) 0.0150(19) 0.0061(18)
C3 0.037(3) 0.031(3) 0.042(3) 0.010(2) 0.013(2) 0.003(2)
C4 0.032(2) 0.038(3) 0.040(2) 0.005(2) 0.0093(19) 0.010(2)
C5 0.044(3) 0.037(3) 0.046(3) 0.007(3) 0.011(2) 0.007(2)
C6 0.050(3) 0.043(3) 0.050(3) -0.002(3) 0.006(2) 0.009(2)
C7 0.042(3) 0.071(5) 0.055(3) -0.007(3) 0.013(3) 0.015(3)
C8 0.036(3) 0.079(5) 0.063(3) 0.007(3) 0.020(2) 0.006(3)
C9 0.038(3) 0.051(3) 0.064(3) 0.011(3) 0.019(2) 0.003(3)
C10 0.049(3) 0.048(3) 0.049(3) 0.015(3) 0.005(2) 0.019(2)
C11 0.055(3) 0.038(3) 0.044(3) 0.012(3) 0.024(2) -0.001(2)
C12 0.052(3) 0.046(3) 0.029(2) 0.011(3) 0.012(2) -0.006(2)
C13 0.060(3) 0.078(5) 0.044(3) -0.003(3) 0.024(3) -0.002(3)
C14 0.090(5) 0.095(6) 0.047(4) -0.012(5) 0.026(4) 0.002(4)
C15 0.149(8) 0.071(5) 0.036(4) -0.011(5) 0.017(4) 0.005(3)
C16 0.141(7) 0.066(4) 0.038(3) 0.042(5) -0.004(4) -0.007(3)
C17 0.080(4) 0.058(4) 0.039(3) 0.025(3) 0.014(3) -0.001(2)
C18 0.086(4) 0.122(6) 0.081(4) 0.072(5) 0.032(4) 0.023(4)
C21 0.032(2) 0.028(3) 0.028(2) 0.011(2) 0.0081(18) 0.0060(18)
C22 0.028(2) 0.032(3) 0.036(2) 0.011(2) 0.0136(18) 0.0078(19)
C23 0.033(2) 0.031(3) 0.035(2) 0.011(2) 0.0126(19) 0.0058(19)
C24 0.033(2) 0.035(3) 0.028(2) 0.015(2) 0.0075(18) 0.0027(18)
C25 0.039(3) 0.038(3) 0.034(2) 0.016(2) 0.0104(19) 0.006(2)
C26 0.056(3) 0.042(3) 0.038(3) 0.020(3) 0.014(2) -0.001(2)
C27 0.054(3) 0.060(4) 0.036(3) 0.029(3) 0.014(2) -0.002(2)
C28 0.053(3) 0.060(4) 0.040(3) 0.021(3) 0.023(2) 0.010(2)
C29 0.058(3) 0.040(3) 0.038(3) 0.016(3) 0.023(2) 0.006(2)
C30 0.050(3) 0.050(3) 0.039(3) 0.031(3) 0.009(2) 0.008(2)
C31 0.039(3) 0.046(3) 0.052(3) 0.008(3) 0.025(2) -0.001(2)
C32 0.031(2) 0.038(3) 0.036(2) 0.007(2) 0.0075(19) -0.001(2)
C33 0.039(3) 0.076(4) 0.040(3) 0.021(3) 0.015(2) 0.008(2)
C34 0.048(3) 0.105(5) 0.052(3) 0.021(4) 0.024(3) 0.007(3)
C35 0.076(4) 0.092(5) 0.041(3) 0.016(4) 0.027(3) 0.011(3)
C36 0.077(4) 0.051(4) 0.046(3) 0.012(3) 0.008(3) 0.015(3)
C37 0.043(3) 0.045(3) 0.054(3) 0.012(3) 0.011(2) 0.011(2)
C38 0.046(3) 0.082(4) 0.058(3) 0.019(3) 0.013(3) 0.030(3)
C40 0.082(8) 0.114(10) 0.084(8) 0.037(8) -0.013(6) 0.038(7)
Cl3 0.0444(13) 0.179(3) 0.0384(12) 0.0251(17) 0.0150(10) 0.0076(15)
Cl4 0.088(2) 0.098(3) 0.115(2) 0.043(2) 0.0134(18) 0.0124(19)

loop_
_atom_type_symbol
_atom_type_description
_atom_type_scat_dispersion_real
_atom_type_scat_dispersion_imag
_atom_type_scat_source
C C 0.0033 0.0016 'International Tables Vol C Tables 4.2.6.8 and 6.1.1.4'
H H 0.0000 0.0000 'International Tables Vol C Tables 4.2.6.8 and 6.1.1.4'
N N 0.0061 0.0033 'International Tables Vol C Tables 4.2.6.8 and 6.1.1.4'
Zn Zn 0.2839 1.4301 'International Tables Vol C Tables 4.2.6.8 and 6.1.1.4'
Cl Cl 0.1484 0.1585 'International Tables Vol C Tables 4.2.6.8 and 6.1.1.4'

loop_
_geom_angle_atom_site_label_1
_geom_angle_atom_site_label_2
_geom_angle_atom_site_label_3
_geom_angle_site_symmetry_1
_geom_angle_site_symmetry_3
_geom_angle
_geom_angle_publ_flag
N1 Zn1 N2 . . 75.02(12) y
N1 Zn1 N5 . . 74.23(12) y
N2 Zn1 N5 . . 149.21(11) y
N1 Zn1 Cl1 . . 114.15(9) y
N1 Zn1 Cl2 . . 114.68(9) y
Cl1 Zn1 N2 . . 98.12(8) y
Cl2 Zn1 N2 . . 95.70(9) y
Cl1 Zn1 N5 . . 93.02(7) y
Cl2 Zn1 N5 . . 98.34(8) y
Cl1 Zn1 Cl2 . . 131.14(4) y
C21 N1 C1 . . 120.8(3) ?
C21 N1 Zn1 . . 120.7(2) ?
C1 N1 Zn1 . . 118.3(3) ?
C4 N2 C3 . . 114.5(3) ?
C4 N2 C10 . . 111.2(3) ?
C3 N2 C10 . . 109.9(3) ?
C4 N2 Zn1 . . 110.2(2) ?
C3 N2 Zn1 . . 99.2(2) ?
C10 N2 Zn1 . . 111.3(3) ?
C12 N3 C18 . . 120.4(4) ?
C12 N3 C11 . . 120.1(4) ?
C18 N3 C11 . . 117.4(4) ?
C2 N4 C22 . . 119.8(3) ?
C24 N5 C30 . . 111.1(3) ?
C24 N5 C23 . . 114.7(3) ?
C30 N5 C23 . . 109.3(3) ?
C24 N5 Zn1 . . 109.4(2) ?
C30 N5 Zn1 . . 111.1(3) ?
C23 N5 Zn1 . . 100.9(2) ?
C32 N6 C31 . . 122.1(4) ?
C32 N6 C38 . . 122.1(3) ?
C31 N6 C38 . . 115.2(4) ?
N1 C1 C2 . . 118.9(4) ?
N1 C1 C3 . . 115.6(3) ?
C2 C1 C3 . . 125.4(4) ?
N4 C2 C1 . . 120.9(4) ?
N4 C2 C11 . . 118.2(3) ?
C1 C2 C11 . . 120.7(4) ?
N2 C3 C1 . . 110.9(3) ?
N2 C3 H3A . . 109.5 ?
C1 C3 H3A . . 109.5 ?
N2 C3 H3B . . 109.5 ?
C1 C3 H3B . . 109.5 ?
H3A C3 H3B . . 108.1 ?
C5 C4 C9 . . 118.8(4) ?
C5 C4 N2 . . 123.3(4) ?
C9 C4 N2 . . 117.8(4) ?
C6 C5 C4 . . 120.0(4) ?
C6 C5 H5 . . 120.0 ?
C4 C5 H5 . . 120.0 ?
C7 C6 C5 . . 121.1(5) ?
C7 C6 H6 . . 119.5 ?
C5 C6 H6 . . 119.5 ?
C6 C7 C8 . . 119.4(5) ?
C6 C7 H7 . . 120.3 ?
C8 C7 H7 . . 120.3 ?
C7 C8 C9 . . 120.5(5) ?
C7 C8 H8 . . 119.8 ?
C9 C8 H8 . . 119.8 ?
C8 C9 C4 . . 120.3(5) ?
C8 C9 H9 . . 119.9 ?
C4 C9 H9 . . 119.9 ?
N2 C10 H10C . . 109.5 ?
N2 C10 H10B . . 109.5 ?
H10C C10 H10B . . 109.5 ?
N2 C10 H10A . . 109.5 ?
H10C C10 H10A . . 109.5 ?
H10B C10 H10A . . 109.5 ?
N3 C11 C2 . . 114.2(4) ?
N3 C11 H11A . . 108.7 ?
C2 C11 H11A . . 108.7 ?
N3 C11 H11B . . 108.7 ?
C2 C11 H11B . . 108.7 ?
H11A C11 H11B . . 107.6 ?
C17 C12 N3 . . 122.3(4) ?
C17 C12 C13 . . 117.4(5) ?
N3 C12 C13 . . 120.3(4) ?
C14 C13 C12 . . 120.5(6) ?
C14 C13 H13 . . 119.8 ?
C12 C13 H13 . . 119.8 ?
C15 C14 C13 . . 122.5(6) ?
C15 C14 H14 . . 118.8 ?
C13 C14 H14 . . 118.8 ?
C14 C15 C16 . . 118.0(6) ?
C14 C15 H15 . . 121.0 ?
C16 C15 H15 . . 121.0 ?
C17 C16 C15 . . 121.2(6) ?
C17 C16 H16 . . 119.4 ?
C15 C16 H16 . . 119.4 ?
C12 C17 C16 . . 120.4(6) ?
C12 C17 H17 . . 119.8 ?
C16 C17 H17 . . 119.8 ?
N3 C18 H18C . . 109.5 ?
N3 C18 H18B . . 109.5 ?
H18C C18 H18B . . 109.5 ?
N3 C18 H18A . . 109.5 ?
H18C C18 H18A . . 109.5 ?
H18B C18 H18A . . 109.5 ?
N1 C21 C22 . . 119.6(3) ?
N1 C21 C23 . . 115.2(3) ?
C22 C21 C23 . . 125.1(4) ?
N4 C22 C21 . . 119.8(4) ?
N4 C22 C31 . . 117.4(3) ?
C21 C22 C31 . . 122.8(4) ?
N5 C23 C21 . . 109.2(3) ?
N5 C23 H23A . . 109.8 ?
C21 C23 H23A . . 109.8 ?
N5 C23 H23B . . 109.8 ?
C21 C23 H23B . . 109.8 ?
H23A C23 H23B . . 108.3 ?
C25 C24 C29 . . 119.5(4) ?
C25 C24 N5 . . 123.5(4) ?
C29 C24 N5 . . 117.0(4) ?
C24 C25 C26 . . 119.4(4) ?
C24 C25 H25 . . 120.3 ?
C26 C25 H25 . . 120.3 ?
C27 C26 C25 . . 120.5(4) ?
C27 C26 H26 . . 119.7 ?
C25 C26 H26 . . 119.7 ?
C28 C27 C26 . . 120.2(4) ?
C28 C27 H27 . . 119.9 ?
C26 C27 H27 . . 119.9 ?
C27 C28 C29 . . 119.6(4) ?
C27 C28 H28 . . 120.2 ?
C29 C28 H28 . . 120.2 ?
C28 C29 C24 . . 120.7(4) ?
C28 C29 H29 . . 119.6 ?
C24 C29 H29 . . 119.6 ?
N5 C30 H30C . . 109.5 ?
N5 C30 H30B . . 109.5 ?
H30C C30 H30B . . 109.5 ?
N5 C30 H30A . . 109.5 ?
H30C C30 H30A . . 109.5 ?
H30B C30 H30A . . 109.5 ?
N6 C31 C22 . . 114.2(4) ?
N6 C31 H31A . . 108.7 ?
C22 C31 H31A . . 108.7 ?
N6 C31 H31B . . 108.7 ?
C22 C31 H31B . . 108.7 ?
H31A C31 H31B . . 107.6 ?
N6 C32 C37 . . 122.3(4) ?
N6 C32 C33 . . 120.4(4) ?
C37 C32 C33 . . 117.3(4) ?
C34 C33 C32 . . 119.6(5) ?
C34 C33 H33 . . 120.2 ?
C32 C33 H33 . . 120.2 ?
C35 C34 C33 . . 122.9(5) ?
C35 C34 H34 . . 118.5 ?
C33 C34 H34 . . 118.5 ?
C34 C35 C36 . . 117.6(5) ?
C34 C35 H35 . . 121.2 ?
C36 C35 H35 . . 121.2 ?
C37 C36 C35 . . 120.6(5) ?
C37 C36 H36 . . 119.7 ?
C35 C36 H36 . . 119.7 ?
C36 C37 C32 . . 121.9(5) ?
C36 C37 H37 . . 119.1 ?
C32 C37 H37 . . 119.1 ?
N6 C38 H38C . . 109.5 ?
N6 C38 H38B . . 109.5 ?
H38C C38 H38B . . 109.5 ?
N6 C38 H38A . . 109.5 ?
H38C C38 H38A . . 109.5 ?
H38B C38 H38A . . 109.5 ?
Cl4 C40 Cl3 . . 118.1(6) ?
Cl4 C40 H40A . . 107.8 ?
Cl3 C40 H40A . . 107.8 ?
Cl4 C40 H40B . . 107.8 ?
Cl3 C40 H40B . . 107.8 ?
H40A C40 H40B . . 107.1 ?

loop_
_geom_bond_atom_site_label_1
_geom_bond_atom_site_label_2
_geom_bond_site_symmetry_2
_geom_bond_distance
_geom_bond_publ_flag
Zn1 N1 . 2.057(3) y
Zn1 N2 . 2.385(3) y
Zn1 N5 . 2.413(3) y
Zn1 Cl1 . 2.2251(10) y
Zn1 Cl2 . 2.2425(11) y
N1 C21 . 1.334(5) ?
N1 C1 . 1.340(5) ?
N2 C4 . 1.446(5) ?
N2 C3 . 1.473(5) ?
N2 C10 . 1.491(5) ?
N3 C12 . 1.381(6) ?
N3 C18 . 1.449(6) ?
N3 C11 . 1.438(5) ?
N4 C2 . 1.325(5) ?
N4 C22 . 1.345(5) ?
N5 C24 . 1.453(5) ?
N5 C30 . 1.480(5) ?
N5 C23 . 1.476(5) ?
N6 C32 . 1.380(5) ?
N6 C31 . 1.441(5) ?
N6 C38 . 1.451(6) ?
C1 C2 . 1.408(5) ?
C1 C3 . 1.500(6) ?
C2 C11 . 1.516(5) ?
C3 H3A . 0.9800 ?
C3 H3B . 0.9800 ?
C4 C5 . 1.393(6) ?
C4 C9 . 1.400(6) ?
C5 C6 . 1.385(6) ?
C5 H5 . 0.9400 ?
C6 C7 . 1.376(7) ?
C6 H6 . 0.9400 ?
C7 C8 . 1.383(8) ?
C7 H7 . 0.9400 ?
C8 C9 . 1.384(7) ?
C8 H8 . 0.9400 ?
C9 H9 . 0.9400 ?
C10 H10C . 0.9700 ?
C10 H10B . 0.9700 ?
C10 H10A . 0.9700 ?
C11 H11A . 0.9800 ?
C11 H11B . 0.9800 ?
C12 C17 . 1.378(6) ?
C12 C13 . 1.408(7) ?
C13 C14 . 1.370(9) ?
C13 H13 . 0.9400 ?
C14 C15 . 1.343(9) ?
C14 H14 . 0.9400 ?
C15 C16 . 1.386(10) ?
C15 H15 . 0.9400 ?
C16 C17 . 1.394(8) ?
C16 H16 . 0.9400 ?
C17 H17 . 0.9400 ?
C18 H18C . 0.9700 ?
C18 H18B . 0.9700 ?
C18 H18A . 0.9700 ?
C21 C22 . 1.407(5) ?
C21 C23 . 1.509(5) ?
C22 C31 . 1.497(6) ?
C23 H23A . 0.9800 ?
C23 H23B . 0.9800 ?
C24 C25 . 1.373(6) ?
C24 C29 . 1.386(6) ?
C25 C26 . 1.399(5) ?
C25 H25 . 0.9400 ?
C26 C27 . 1.371(7) ?
C26 H26 . 0.9400 ?
C27 C28 . 1.371(7) ?
C27 H27 . 0.9400 ?
C28 C29 . 1.385(6) ?
C28 H28 . 0.9400 ?
C29 H29 . 0.9400 ?
C30 H30C . 0.9700 ?
C30 H30B . 0.9700 ?
C30 H30A . 0.9700 ?
C31 H31A . 0.9800 ?
C31 H31B . 0.9800 ?
C32 C37 . 1.399(6) ?
C32 C33 . 1.404(6) ?
C33 C34 . 1.380(7) ?
C33 H33 . 0.9400 ?
C34 C35 . 1.365(7) ?
C34 H34 . 0.9400 ?
C35 C36 . 1.401(7) ?
C35 H35 . 0.9400 ?
C36 C37 . 1.365(7) ?
C36 H36 . 0.9400 ?
C37 H37 . 0.9400 ?
C38 H38C . 0.9700 ?
C38 H38B . 0.9700 ?
C38 H38A . 0.9700 ?
C40 Cl4 . 1.625(12) ?
C40 Cl3 . 1.772(11) ?
C40 H40A . 0.9800 ?
C40 H40B . 0.9800 ?

loop_
_geom_hbond_atom_site_label_D
_geom_hbond_atom_site_label_H
_geom_hbond_atom_site_label_A
_geom_hbond_site_symmetry_A
_geom_hbond_distance_DH
_geom_hbond_distance_HA
_geom_hbond_distance_DA
_geom_hbond_angle_DHA
C6 H6 C<i>g</i>7 1_445 0.94 2.88 3.814(6) 177
C11 H11<i>B</i> C<i>g</i>5 2_655 0.98 2.90 3.540(5) 124
C26 H26 C<i>g</i>3 2_666 0.94 2.95 3.544(5) 122
Zn1 Cl2 C<i>g</i>3 2_656 2.2425(11) 3.683(2) 5.8035(19) 155.96(6)

loop_
_geom_torsion_atom_site_label_1
_geom_torsion_atom_site_label_2
_geom_torsion_atom_site_label_3
_geom_torsion_atom_site_label_4
_geom_torsion_site_symmetry_1
_geom_torsion_site_symmetry_2
_geom_torsion_site_symmetry_3
_geom_torsion_site_symmetry_4
_geom_torsion
_geom_torsion_publ_flag
C21 N1 C1 C2 . . . . 0.9(5) ?
Zn1 N1 C1 C2 . . . . -173.8(3) ?
C21 N1 C1 C3 . . . . 177.6(3) ?
Zn1 N1 C1 C3 . . . . 2.8(4) ?
C22 N4 C2 C1 . . . . 0.6(6) ?
C22 N4 C2 C11 . . . . -175.4(4) ?
N1 C1 C2 N4 . . . . -1.7(6) ?
C3 C1 C2 N4 . . . . -178.0(4) ?
N1 C1 C2 C11 . . . . 174.2(4) ?
C3 C1 C2 C11 . . . . -2.0(6) ?
C4 N2 C3 C1 . . . . -163.3(3) ?
C10 N2 C3 C1 . . . . 70.8(4) ?
Zn1 N2 C3 C1 . . . . -46.0(3) ?
N1 C1 C3 N2 . . . . 34.4(5) ?
C2 C1 C3 N2 . . . . -149.2(4) ?
C3 N2 C4 C5 . . . . -7.8(6) ?
C10 N2 C4 C5 . . . . 117.5(4) ?
Zn1 N2 C4 C5 . . . . -118.6(4) ?
C3 N2 C4 C9 . . . . 171.3(4) ?
C10 N2 C4 C9 . . . . -63.5(5) ?
Zn1 N2 C4 C9 . . . . 60.4(4) ?
C9 C4 C5 C6 . . . . -2.2(6) ?
N2 C4 C5 C6 . . . . 176.9(4) ?
C4 C5 C6 C7 . . . . 1.9(7) ?
C5 C6 C7 C8 . . . . -0.6(7) ?
C6 C7 C8 C9 . . . . -0.3(8) ?
C7 C8 C9 C4 . . . . 0.0(8) ?
C5 C4 C9 C8 . . . . 1.2(7) ?
N2 C4 C9 C8 . . . . -177.9(4) ?
C12 N3 C11 C2 . . . . -80.2(5) ?
C18 N3 C11 C2 . . . . 83.5(5) ?
N4 C2 C11 N3 . . . . -8.2(6) ?
C1 C2 C11 N3 . . . . 175.7(4) ?
C18 N3 C12 C17 . . . . -163.8(5) ?
C11 N3 C12 C17 . . . . -0.6(7) ?
C18 N3 C12 C13 . . . . 18.0(7) ?
C11 N3 C12 C13 . . . . -178.8(4) ?
C17 C12 C13 C14 . . . . 0.8(8) ?
N3 C12 C13 C14 . . . . 179.1(5) ?
C12 C13 C14 C15 . . . . -0.4(10) ?
C13 C14 C15 C16 . . . . 0.0(10) ?
C14 C15 C16 C17 . . . . 0.0(9) ?
N3 C12 C17 C16 . . . . -179.1(5) ?
C13 C12 C17 C16 . . . . -0.8(7) ?
C15 C16 C17 C12 . . . . 0.4(8) ?
C1 N1 C21 C22 . . . . 0.8(5) ?
Zn1 N1 C21 C22 . . . . 175.4(3) ?
C1 N1 C21 C23 . . . . 179.5(3) ?
Zn1 N1 C21 C23 . . . . -5.9(4) ?
C2 N4 C22 C21 . . . . 1.2(6) ?
C2 N4 C22 C31 . . . . -178.7(4) ?
N1 C21 C22 N4 . . . . -1.9(5) ?
C23 C21 C22 N4 . . . . 179.6(3) ?
N1 C21 C22 C31 . . . . 178.0(4) ?
C23 C21 C22 C31 . . . . -0.5(6) ?
C24 N5 C23 C21 . . . . -162.9(3) ?
C30 N5 C23 C21 . . . . 71.6(4) ?
Zn1 N5 C23 C21 . . . . -45.5(3) ?
N1 C21 C23 N5 . . . . 39.1(4) ?
C22 C21 C23 N5 . . . . -142.4(4) ?
C30 N5 C24 C25 . . . . 112.7(4) ?
C23 N5 C24 C25 . . . . -11.8(5) ?
Zn1 N5 C24 C25 . . . . -124.3(3) ?
C30 N5 C24 C29 . . . . -68.9(5) ?
C23 N5 C24 C29 . . . . 166.6(3) ?
Zn1 N5 C24 C29 . . . . 54.1(4) ?
C29 C24 C25 C26 . . . . -0.5(6) ?
N5 C24 C25 C26 . . . . 177.9(4) ?
C24 C25 C26 C27 . . . . 1.1(6) ?
C25 C26 C27 C28 . . . . -0.8(7) ?
C26 C27 C28 C29 . . . . -0.1(7) ?
C27 C28 C29 C24 . . . . 0.7(7) ?
C25 C24 C29 C28 . . . . -0.3(6) ?
N5 C24 C29 C28 . . . . -178.9(4) ?
C32 N6 C31 C22 . . . . 99.2(5) ?
C38 N6 C31 C22 . . . . -72.1(5) ?
N4 C22 C31 N6 . . . . -30.4(6) ?
C21 C22 C31 N6 . . . . 149.7(4) ?
C31 N6 C32 C37 . . . . -13.3(7) ?
C38 N6 C32 C37 . . . . 157.3(5) ?
C31 N6 C32 C33 . . . . 164.9(4) ?
C38 N6 C32 C33 . . . . -24.5(7) ?
N6 C32 C33 C34 . . . . -176.1(5) ?
C37 C32 C33 C34 . . . . 2.2(7) ?
C32 C33 C34 C35 . . . . -0.5(9) ?
C33 C34 C35 C36 . . . . -1.8(9) ?
C34 C35 C36 C37 . . . . 2.3(9) ?
C35 C36 C37 C32 . . . . -0.7(8) ?
N6 C32 C37 C36 . . . . 176.7(5) ?
C33 C32 C37 C36 . . . . -1.6(7) ?

_cod_database_fobs_code 2243290
